data_7707456
loop_
_publ_author_name
'Mukherjee, Atasi'
'Bhattacharya, Suman'
'Chakravarty, Manab'

_publ_section_title
;
 An unprecedented pyridine-based dinuclear mixed-valent Re<sup>I/VII</sup>
 oxo-bridged complex: a solvatochromic and AIE-active probe for nanomolar
 detection of picric acid and trinitrotoluene.
;
_journal_issue 26
_journal_name_full 'Dalton transactions (Cambridge, England : 2003)'
_journal_page_first 9144
_journal_page_last 9157
_journal_paper_doi 10.1039/d1dt01002f
_journal_volume 50
_journal_year 2021
_chemical_formula_moiety 'C28 H21 N O'
_chemical_formula_sum 'C28 H21 N O'
_chemical_formula_weight 387.46
_space_group_crystal_system triclinic
_space_group_IT_number 2
_space_group_name_Hall '-P 1'
_space_group_name_H-M_alt 'P -1'
_atom_sites_solution_hydrogens geom
_atom_sites_solution_primary dual
_audit_creation_date 2021-01-05
_audit_creation_method
;
Olex2 1.3-alpha
(compiled 2020.11.12 svn.r5f609507 for OlexSys, GUI svn.r6226)
;
_audit_update_record
;
2021-02-02 deposited with the CCDC.	2021-05-21 downloaded from the CCDC.
;
_cell_angle_alpha 79.212(2)
_cell_angle_beta 70.852(2)
_cell_angle_gamma 71.280(2)
_cell_formula_units_Z 2
_cell_length_a 8.8676(2)
_cell_length_b 9.3703(3)
_cell_length_c 13.3026(3)
_cell_measurement_reflns_used 6055
_cell_measurement_temperature 100
_cell_measurement_theta_max 79.2370
_cell_measurement_theta_min 5.5260
_cell_volume 984.80(5)
_computing_cell_refinement 'CrysAlisPro 1.171.39.20a (Rigaku OD, 2015)'
_computing_data_collection 'CrysAlisPro 1.171.39.20a (Rigaku OD, 2015)'
_computing_data_reduction 'CrysAlisPro 1.171.39.20a (Rigaku OD, 2015)'
_computing_molecular_graphics 'Olex2 1.3-alpha (Dolomanov et al., 2009)'
_computing_publication_material 'Olex2 1.3-alpha (Dolomanov et al., 2009)'
_computing_structure_refinement 'SHELXL 2018/3 (Sheldrick, 2015)'
_computing_structure_solution 'SHELXT 2018/2 (Sheldrick, 2018)'
_diffrn_ambient_temperature 100
_diffrn_detector 'CCD plate'
_diffrn_measured_fraction_theta_full 0.997
_diffrn_measured_fraction_theta_max 0.963
_diffrn_measurement_details
;
List of Runs (angles in degrees, time in seconds):

  # Type    Start    End  Width  t~exp~   \w     \q     \k     \f   Frames
#--------------------------------------------------------------------------
  1  \w    -89.00 -28.00   0.50    1.22    --    0.00 -19.00-180.00  122
  2  \w    -87.00 -39.00   0.50    1.22    --    0.00 -77.00 -60.00   96
  3  \w    -34.00  11.00   0.50    1.22    --    0.00 -77.00 -60.00   90
  4  \w    -16.00   9.00   0.50    1.22    --    0.00 -37.00 -60.00   50
  5  \w    -14.00  13.00   0.50    1.22    --    0.00 -19.00-180.00   54
  6  \w     49.00  87.00   0.50    1.22    --    0.00  57.00 150.00   76
  7  \w    -87.00 -62.00   0.50    1.22    --    0.00 -37.00 -60.00   50
  8  \w    -23.00  14.00   0.50    1.22    --    0.00  57.00 150.00   74
  9  \w     25.00 140.00   0.50    4.92    --  107.20 -82.00  30.00  230
 10  \w     90.00 124.00   0.50    4.92    --  107.20 -61.00-150.00   68
 11  \w     49.00 132.00   0.50    4.92    --  107.20 -82.00 -60.00  166
 12  \w     88.00 197.00   0.50    4.92    --  107.20  30.00   0.00  218
 13  \w     59.00  85.00   0.50    4.92    --  107.20 -77.00 -30.00   52
 14  \w     25.00 136.00   0.50    4.92    --  107.20 -82.00-180.00  222
 15  \w     48.00  80.00   0.50    4.92    --  107.20 -30.00  30.00   64
 16  \w     82.00 177.00   0.50    4.92    --  107.20  15.00 -30.00  190
 17  \w     28.00 120.00   0.50    4.92    --  107.20 -45.00  30.00  184
 18  \w    163.00 197.00   0.50    4.92    --  107.20  45.00  60.00   68
 19  \w    106.00 160.00   0.50    4.92    --  107.20  45.00  60.00  108
 20  \w     86.00 111.00   0.50    4.92    --  107.20 -30.00  30.00   50
 21  \w     25.00 103.00   0.50    4.92    --  107.20 -61.00-180.00  156
 22  \w    111.00 138.00   0.50    4.92    --  107.20 -77.00 -30.00   54
 23  \w     97.00 194.00   0.50    4.92    --  107.20  45.00  30.00  194
 24  \w     78.00 103.00   0.50    4.92    --  107.20 -82.00  60.00   50
 25  \w     68.00  98.00   0.50    4.92    --  107.20 -82.00 122.59   60
;
_diffrn_measurement_device 'four-circle diffractometer'
_diffrn_measurement_device_type 'XtaLAB Pro: Kappa dual offset/far'
_diffrn_measurement_method '\w scans'
_diffrn_orient_matrix_type 'CrysAlisPro convention (1999,Acta A55,543-557)'
_diffrn_orient_matrix_UB_11 -0.0239497000
_diffrn_orient_matrix_UB_12 0.1676746000
_diffrn_orient_matrix_UB_13 -0.0433637000
_diffrn_orient_matrix_UB_21 -0.1252410000
_diffrn_orient_matrix_UB_22 0.0474856000
_diffrn_orient_matrix_UB_23 0.1080815000
_diffrn_orient_matrix_UB_31 0.1429389000
_diffrn_orient_matrix_UB_32 0.0043643000
_diffrn_orient_matrix_UB_33 0.0399220000
_diffrn_radiation_monochromator graphite
_diffrn_radiation_probe x-ray
_diffrn_radiation_type 'Cu K\a'
_diffrn_radiation_wavelength 1.54184
_diffrn_reflns_av_R_equivalents 0.0285
_diffrn_reflns_av_unetI/netI 0.0361
_diffrn_reflns_Laue_measured_fraction_full 0.997
_diffrn_reflns_Laue_measured_fraction_max 0.963
_diffrn_reflns_limit_h_max 11
_diffrn_reflns_limit_h_min -8
_diffrn_reflns_limit_k_max 11
_diffrn_reflns_limit_k_min -11
_diffrn_reflns_limit_l_max 16
_diffrn_reflns_limit_l_min -13
_diffrn_reflns_number 10064
_diffrn_reflns_point_group_measured_fraction_full 0.997
_diffrn_reflns_point_group_measured_fraction_max 0.963
_diffrn_reflns_theta_full 67.684
_diffrn_reflns_theta_max 79.804
_diffrn_reflns_theta_min 5.005
_diffrn_source 'fine-focus sealed X-ray tube'
_diffrn_source_type 'Enhance (Cu) X-ray Source'
_exptl_absorpt_coefficient_mu 0.611
_exptl_absorpt_correction_T_max 1.00000
_exptl_absorpt_correction_T_min 0.84066
_exptl_absorpt_correction_type multi-scan
_exptl_absorpt_process_details
;
CrysAlisPro 1.171.39.20a (Rigaku Oxford Diffraction, 2015)
Empirical absorption correction using spherical harmonics,
 implemented in SCALE3 ABSPACK scaling algorithm.
;
_exptl_crystal_colour 'clear light green'
_exptl_crystal_colour_lustre clear
_exptl_crystal_colour_modifier light
_exptl_crystal_colour_primary green
_exptl_crystal_density_diffrn 1.307
_exptl_crystal_description block
_exptl_crystal_F_000 408
_exptl_crystal_size_max 0.3
_exptl_crystal_size_mid 0.25
_exptl_crystal_size_min 0.1
_refine_diff_density_max 0.196
_refine_diff_density_min -0.272
_refine_diff_density_rms 0.049
_refine_ls_extinction_method none
_refine_ls_goodness_of_fit_ref 1.095
_refine_ls_hydrogen_treatment constr
_refine_ls_matrix_type full
_refine_ls_number_parameters 272
_refine_ls_number_reflns 4123
_refine_ls_number_restraints 0
_refine_ls_restrained_S_all 1.095
_refine_ls_R_factor_all 0.0452
_refine_ls_R_factor_gt 0.0419
_refine_ls_shift/su_max 0.001
_refine_ls_shift/su_mean 0.000
_refine_ls_structure_factor_coef Fsqd
_refine_ls_weighting_details 'w=1/[\s^2^(Fo^2^)+(0.0665P)^2^+0.1934P] where P=(Fo^2^+2Fc^2^)/3'
_refine_ls_weighting_scheme calc
_refine_ls_wR_factor_gt 0.1219
_refine_ls_wR_factor_ref 0.1242
_reflns_Friedel_coverage 0.000
_reflns_number_gt 3736
_reflns_number_total 4123
_reflns_threshold_expression 'I > 2\s(I)'
_cod_data_source_file d1dt01002f2.cif
_cod_data_source_block exp_537_atasi-an-ome-4py
_cod_depositor_comments 'Adding full bibliography for 7707456--7707457.cif.'
_cod_database_code 7707456
_shelx_shelxl_version_number 2018/3
_shelx_space_group_comment
;
The symmetry employed for this shelxl refinement is uniquely defined
by the following loop, which should always be used as a source of
symmetry information in preference to the above space-group names.
They are only intended as comments.
;
_shelx_estimated_absorpt_t_max 0.941
_shelx_estimated_absorpt_t_min 0.838
_reflns_odcompleteness_completeness 99.51
_reflns_odcompleteness_iscentric 1
_reflns_odcompleteness_theta 71.98
_olex2_refinement_description
;
1. Fixed Uiso
 At 1.2 times of:
  All C(H) groups
 At 1.5 times of:
  All C(H,H,H) groups
2.a Aromatic/amide H refined with riding coordinates:
 C004(H004), C00C(H00C), C00E(H00E), C00F(H00F), C00G(H00G), C00H(H00H),
 C00I(H00I), C00J(H00J), C00K(H00K), C00L(H00L), C00M(H00M), C00N(H00N),
 C00O(H00O), C00P(H00P), C00Q(H00Q), C00S(H00S), C00T(H00T), C00U(H00U)
2.b Idealised Me refined as rotating group:
 C00R(H00A,H00B,H00D)
;
_olex2_submission_special_instructions 'No special instructions were received'
_oxdiff_exptl_absorpt_empirical_details
;
Empirical correction (ABSPACK) includes:
- Absorption correction using spherical harmonics
- Frame scaling
;
_oxdiff_exptl_absorpt_empirical_full_max 3.146
_oxdiff_exptl_absorpt_empirical_full_min 0.562

loop_
_space_group_symop_operation_xyz
'x, y, z'
'-x, -y, -z'

loop_
_atom_site_label
_atom_site_type_symbol
_atom_site_fract_x
_atom_site_fract_y
_atom_site_fract_z
_atom_site_U_iso_or_equiv
_atom_site_adp_type
_atom_site_occupancy
_atom_site_site_symmetry_order
_atom_site_calc_flag
_atom_site_refinement_flags_posn
_atom_site_refinement_flags_adp
_atom_site_refinement_flags_occupancy
_atom_site_disorder_assembly
_atom_site_disorder_group
O001 O 0.84566(11) 0.60158(9) 1.18967(6) 0.0268(2) Uani 1 1 d . . . . .
N002 N 0.27435(14) 0.77461(14) 0.21321(8) 0.0317(3) Uani 1 1 d . . . . .
C003 C 0.62720(13) 0.74131(12) 0.81882(8) 0.0184(2) Uani 1 1 d . . . . .
C004 C 0.33631(13) 0.80632(12) 0.93459(8) 0.0194(2) Uani 1 1 d . . . . .
H004 H 0.374478 0.786737 0.996060 0.023 Uiso 1 1 calc R U . . .
C005 C 0.68696(13) 0.70856(12) 0.91586(8) 0.0186(2) Uani 1 1 d . . . . .
C006 C 0.74085(13) 0.72370(12) 0.71629(8) 0.0197(2) Uani 1 1 d . . . . .
C007 C 0.68180(13) 0.75124(12) 0.62349(8) 0.0198(2) Uani 1 1 d . . . . .
C008 C 0.39525(13) 0.81590(12) 0.73894(8) 0.0191(2) Uani 1 1 d . . . . .
C009 C 0.50922(13) 0.79435(12) 0.63584(8) 0.0195(2) Uani 1 1 d . . . . .
C00A C 0.45491(13) 0.78846(11) 0.83117(8) 0.0181(2) Uani 1 1 d . . . . .
C00B C 0.79140(13) 0.64563(13) 1.10032(8) 0.0212(2) Uani 1 1 d . . . . .
C00C C 0.44241(13) 0.81888(13) 0.54385(8) 0.0211(2) Uani 1 1 d . . . . .
H00C H 0.361761 0.912267 0.535720 0.025 Uiso 1 1 calc R U . . .
C00D C 0.41275(13) 0.74321(13) 0.38259(8) 0.0212(2) Uani 1 1 d . . . . .
C00E C 0.73709(13) 0.79457(13) 1.06034(8) 0.0212(2) Uani 1 1 d . . . . .
H00E H 0.735350 0.875118 1.095124 0.025 Uiso 1 1 calc R U . . .
C00F C 0.68498(13) 0.82476(12) 0.96831(8) 0.0203(2) Uani 1 1 d . . . . .
H00F H 0.647375 0.926781 0.940919 0.024 Uiso 1 1 calc R U . . .
C00G C 0.17006(14) 0.85078(12) 0.94645(9) 0.0215(2) Uani 1 1 d . . . . .
H00G H 0.093507 0.863242 1.015717 0.026 Uiso 1 1 calc R U . . .
C00H C 0.21918(13) 0.86032(13) 0.75589(9) 0.0219(2) Uani 1 1 d . . . . .
H00H H 0.177083 0.877434 0.696261 0.026 Uiso 1 1 calc R U . . .
C00I C 0.80330(14) 0.74070(14) 0.52074(8) 0.0238(2) Uani 1 1 d . . . . .
H00I H 0.766803 0.761937 0.458506 0.029 Uiso 1 1 calc R U . . .
C00J C 0.48555(13) 0.72118(13) 0.47117(8) 0.0211(2) Uani 1 1 d . . . . .
H00J H 0.570204 0.629912 0.477076 0.025 Uiso 1 1 calc R U . . .
C00K C 0.91659(14) 0.68145(13) 0.70103(9) 0.0229(2) Uani 1 1 d . . . . .
H00K H 0.957099 0.660928 0.761588 0.027 Uiso 1 1 calc R U . . .
C00L C 0.11044(14) 0.87865(13) 0.85569(9) 0.0236(2) Uani 1 1 d . . . . .
H00L H -0.005861 0.910250 0.864532 0.028 Uiso 1 1 calc R U . . .
C00M C 0.74171(15) 0.55940(13) 0.95797(9) 0.0250(2) Uani 1 1 d . . . . .
H00M H 0.744051 0.478440 0.923351 0.030 Uiso 1 1 calc R U . . .
C00N C 0.45348(15) 0.62515(14) 0.31957(9) 0.0259(3) Uani 1 1 d . . . . .
H00N H 0.529701 0.531056 0.332781 0.031 Uiso 1 1 calc R U . . .
C00O C 0.79252(16) 0.52831(13) 1.04948(9) 0.0271(3) Uani 1 1 d . . . . .
H00O H 0.828319 0.426435 1.077706 0.033 Uiso 1 1 calc R U . . .
C00P C 0.30110(15) 0.87840(14) 0.35726(9) 0.0274(3) Uani 1 1 d . . . . .
H00P H 0.269302 0.962889 0.397072 0.033 Uiso 1 1 calc R U . . .
C00Q C 1.02698(14) 0.67006(15) 0.60138(9) 0.0273(3) Uani 1 1 d . . . . .
H00Q H 1.142964 0.641160 0.593356 0.033 Uiso 1 1 calc R U . . .
C00R C 0.86712(15) 0.71520(15) 1.23645(9) 0.0277(3) Uani 1 1 d . . . . .
H00A H 0.944074 0.765885 1.182978 0.042 Uiso 1 1 calc R U . . .
H00B H 0.912613 0.668762 1.296571 0.042 Uiso 1 1 calc R U . . .
H00D H 0.759485 0.789434 1.262124 0.042 Uiso 1 1 calc R U . . .
C00S C 0.96933(15) 0.70121(15) 0.50951(9) 0.0278(3) Uani 1 1 d . . . . .
H00S H 1.046677 0.694477 0.440264 0.033 Uiso 1 1 calc R U . . .
C00T C 0.23750(16) 0.88765(15) 0.27355(10) 0.0309(3) Uani 1 1 d . . . . .
H00T H 0.162233 0.980850 0.257613 0.037 Uiso 1 1 calc R U . . .
C00U C 0.38196(16) 0.64606(16) 0.23750(9) 0.0309(3) Uani 1 1 d . . . . .
H00U H 0.411374 0.563801 0.196017 0.037 Uiso 1 1 calc R U . . .

loop_
_atom_site_aniso_label
_atom_site_aniso_U_11
_atom_site_aniso_U_22
_atom_site_aniso_U_33
_atom_site_aniso_U_23
_atom_site_aniso_U_13
_atom_site_aniso_U_12
O001 0.0349(5) 0.0298(4) 0.0222(4) -0.0005(3) -0.0185(3) -0.0081(3)
N002 0.0343(6) 0.0477(7) 0.0204(5) -0.0002(4) -0.0127(4) -0.0182(5)
C003 0.0206(5) 0.0188(5) 0.0177(5) -0.0015(4) -0.0086(4) -0.0051(4)
C004 0.0222(5) 0.0199(5) 0.0172(5) -0.0018(4) -0.0071(4) -0.0057(4)
C005 0.0168(5) 0.0237(5) 0.0163(5) -0.0026(4) -0.0065(4) -0.0047(4)
C006 0.0203(5) 0.0210(5) 0.0198(5) -0.0019(4) -0.0082(4) -0.0060(4)
C007 0.0205(5) 0.0223(5) 0.0183(5) -0.0027(4) -0.0072(4) -0.0062(4)
C008 0.0201(5) 0.0194(5) 0.0190(5) -0.0019(4) -0.0080(4) -0.0048(4)
C009 0.0223(5) 0.0209(5) 0.0173(5) -0.0016(4) -0.0086(4) -0.0059(4)
C00A 0.0198(5) 0.0178(5) 0.0178(5) -0.0020(4) -0.0073(4) -0.0048(4)
C00B 0.0212(5) 0.0279(6) 0.0171(5) -0.0013(4) -0.0097(4) -0.0065(4)
C00C 0.0201(5) 0.0263(6) 0.0181(5) -0.0004(4) -0.0083(4) -0.0061(4)
C00D 0.0222(5) 0.0291(6) 0.0159(5) 0.0007(4) -0.0070(4) -0.0119(4)
C00E 0.0223(5) 0.0247(5) 0.0197(5) -0.0045(4) -0.0080(4) -0.0073(4)
C00F 0.0205(5) 0.0216(5) 0.0191(5) -0.0015(4) -0.0072(4) -0.0048(4)
C00G 0.0210(5) 0.0231(5) 0.0183(5) -0.0037(4) -0.0035(4) -0.0043(4)
C00H 0.0206(5) 0.0256(5) 0.0208(5) -0.0022(4) -0.0096(4) -0.0045(4)
C00I 0.0240(5) 0.0328(6) 0.0170(5) -0.0035(4) -0.0065(4) -0.0097(4)
C00J 0.0212(5) 0.0254(5) 0.0186(5) 0.0006(4) -0.0090(4) -0.0074(4)
C00K 0.0210(5) 0.0292(6) 0.0205(5) -0.0034(4) -0.0091(4) -0.0058(4)
C00L 0.0180(5) 0.0274(6) 0.0250(5) -0.0037(4) -0.0076(4) -0.0035(4)
C00M 0.0328(6) 0.0226(5) 0.0252(5) -0.0035(4) -0.0159(5) -0.0066(4)
C00N 0.0276(6) 0.0318(6) 0.0219(5) -0.0041(4) -0.0081(4) -0.0111(5)
C00O 0.0375(6) 0.0220(6) 0.0267(6) 0.0006(4) -0.0197(5) -0.0058(5)
C00P 0.0335(6) 0.0303(6) 0.0225(5) -0.0003(4) -0.0143(5) -0.0092(5)
C00Q 0.0179(5) 0.0386(7) 0.0267(6) -0.0067(5) -0.0068(4) -0.0071(5)
C00R 0.0318(6) 0.0380(7) 0.0195(5) -0.0043(4) -0.0118(4) -0.0127(5)
C00S 0.0230(6) 0.0408(7) 0.0198(5) -0.0067(5) -0.0022(4) -0.0111(5)
C00T 0.0346(6) 0.0381(7) 0.0245(6) 0.0035(5) -0.0172(5) -0.0111(5)
C00U 0.0351(6) 0.0423(7) 0.0230(5) -0.0072(5) -0.0101(5) -0.0170(5)

loop_
_atom_type_symbol
_atom_type_description
_atom_type_scat_dispersion_real
_atom_type_scat_dispersion_imag
_atom_type_scat_source
C C 0.0181 0.0091 'International Tables Vol C Tables 4.2.6.8 and 6.1.1.4'
H H 0.0000 0.0000 'International Tables Vol C Tables 4.2.6.8 and 6.1.1.4'
N N 0.0311 0.0180 'International Tables Vol C Tables 4.2.6.8 and 6.1.1.4'
O O 0.0492 0.0322 'International Tables Vol C Tables 4.2.6.8 and 6.1.1.4'

loop_
_geom_angle_atom_site_label_1
_geom_angle_atom_site_label_2
_geom_angle_atom_site_label_3
_geom_angle
_geom_angle_site_symmetry_1
_geom_angle_site_symmetry_3
_geom_angle_publ_flag
C00B O001 C00R 117.31(9) . . ?
C00U N002 C00T 115.74(10) . . ?
C006 C003 C005 120.72(9) . . ?
C006 C003 C00A 120.06(9) . . ?
C00A C003 C005 119.21(9) . . ?
C00A C004 H004 119.4 . . ?
C00G C004 H004 119.4 . . ?
C00G C004 C00A 121.24(10) . . ?
C00F C005 C003 121.28(9) . . ?
C00F C005 C00M 118.32(9) . . ?
C00M C005 C003 120.37(9) . . ?
C003 C006 C007 120.26(10) . . ?
C003 C006 C00K 121.24(9) . . ?
C00K C006 C007 118.49(9) . . ?
C009 C007 C006 119.84(9) . . ?
C009 C007 C00I 122.47(10) . . ?
C00I C007 C006 117.61(10) . . ?
C009 C008 C00A 120.19(9) . . ?
C009 C008 C00H 121.96(9) . . ?
C00H C008 C00A 117.82(9) . . ?
C007 C009 C008 119.66(9) . . ?
C007 C009 C00C 121.98(9) . . ?
C008 C009 C00C 118.35(9) . . ?
C003 C00A C004 121.30(9) . . ?
C003 C00A C008 119.94(9) . . ?
C004 C00A C008 118.75(9) . . ?
O001 C00B C00E 124.67(10) . . ?
O001 C00B C00O 115.20(10) . . ?
C00E C00B C00O 120.13(10) . . ?
C009 C00C H00C 117.2 . . ?
C00J C00C C009 125.67(10) . . ?
C00J C00C H00C 117.2 . . ?
C00N C00D C00J 120.02(10) . . ?
C00N C00D C00P 116.64(10) . . ?
C00P C00D C00J 123.34(10) . . ?
C00B C00E H00E 120.4 . . ?
C00B C00E C00F 119.18(10) . . ?
C00F C00E H00E 120.4 . . ?
C005 C00F C00E 121.40(10) . . ?
C005 C00F H00F 119.3 . . ?
C00E C00F H00F 119.3 . . ?
C004 C00G H00G 119.9 . . ?
C004 C00G C00L 120.26(10) . . ?
C00L C00G H00G 119.9 . . ?
C008 C00H H00H 119.2 . . ?
C00L C00H C008 121.52(10) . . ?
C00L C00H H00H 119.2 . . ?
C007 C00I H00I 119.0 . . ?
C00S C00I C007 122.09(10) . . ?
C00S C00I H00I 119.0 . . ?
C00C C00J C00D 125.41(10) . . ?
C00C C00J H00J 117.3 . . ?
C00D C00J H00J 117.3 . . ?
C006 C00K H00K 119.3 . . ?
C00Q C00K C006 121.40(10) . . ?
C00Q C00K H00K 119.3 . . ?
C00G C00L H00L 119.8 . . ?
C00H C00L C00G 120.39(10) . . ?
C00H C00L H00L 119.8 . . ?
C005 C00M H00M 119.6 . . ?
C00O C00M C005 120.75(10) . . ?
C00O C00M H00M 119.6 . . ?
C00D C00N H00N 120.2 . . ?
C00U C00N C00D 119.61(11) . . ?
C00U C00N H00N 120.2 . . ?
C00B C00O H00O 119.9 . . ?
C00M C00O C00B 120.23(10) . . ?
C00M C00O H00O 119.9 . . ?
C00D C00P H00P 120.4 . . ?
C00T C00P C00D 119.16(11) . . ?
C00T C00P H00P 120.4 . . ?
C00K C00Q H00Q 119.8 . . ?
C00K C00Q C00S 120.33(10) . . ?
C00S C00Q H00Q 119.8 . . ?
O001 C00R H00A 109.5 . . ?
O001 C00R H00B 109.5 . . ?
O001 C00R H00D 109.5 . . ?
H00A C00R H00B 109.5 . . ?
H00A C00R H00D 109.5 . . ?
H00B C00R H00D 109.5 . . ?
C00I C00S C00Q 120.02(10) . . ?
C00I C00S H00S 120.0 . . ?
C00Q C00S H00S 120.0 . . ?
N002 C00T C00P 124.73(12) . . ?
N002 C00T H00T 117.6 . . ?
C00P C00T H00T 117.6 . . ?
N002 C00U C00N 124.11(11) . . ?
N002 C00U H00U 117.9 . . ?
C00N C00U H00U 117.9 . . ?

loop_
_geom_bond_atom_site_label_1
_geom_bond_atom_site_label_2
_geom_bond_distance
_geom_bond_site_symmetry_2
_geom_bond_publ_flag
O001 C00B 1.3707(12) . ?
O001 C00R 1.4187(14) . ?
N002 C00T 1.3405(17) . ?
N002 C00U 1.3360(18) . ?
C003 C005 1.4959(13) . ?
C003 C006 1.4067(15) . ?
C003 C00A 1.4091(15) . ?
C004 H004 0.9500 . ?
C004 C00A 1.4321(14) . ?
C004 C00G 1.3600(16) . ?
C005 C00F 1.3916(15) . ?
C005 C00M 1.3974(15) . ?
C006 C007 1.4431(14) . ?
C006 C00K 1.4328(15) . ?
C007 C009 1.4125(15) . ?
C007 C00I 1.4335(15) . ?
C008 C009 1.4166(15) . ?
C008 C00A 1.4393(14) . ?
C008 C00H 1.4313(15) . ?
C009 C00C 1.4779(14) . ?
C00B C00E 1.3860(16) . ?
C00B C00O 1.3902(16) . ?
C00C H00C 0.9500 . ?
C00C C00J 1.3353(16) . ?
C00D C00J 1.4733(14) . ?
C00D C00N 1.3961(16) . ?
C00D C00P 1.3973(16) . ?
C00E H00E 0.9500 . ?
C00E C00F 1.3965(14) . ?
C00F H00F 0.9500 . ?
C00G H00G 0.9500 . ?
C00G C00L 1.4205(15) . ?
C00H H00H 0.9500 . ?
C00H C00L 1.3642(16) . ?
C00I H00I 0.9500 . ?
C00I C00S 1.3615(16) . ?
C00J H00J 0.9500 . ?
C00K H00K 0.9500 . ?
C00K C00Q 1.3644(16) . ?
C00L H00L 0.9500 . ?
C00M H00M 0.9500 . ?
C00M C00O 1.3830(15) . ?
C00N H00N 0.9500 . ?
C00N C00U 1.3881(16) . ?
C00O H00O 0.9500 . ?
C00P H00P 0.9500 . ?
C00P C00T 1.3820(15) . ?
C00Q H00Q 0.9500 . ?
C00Q C00S 1.4215(16) . ?
C00R H00A 0.9800 . ?
C00R H00B 0.9800 . ?
C00R H00D 0.9800 . ?
C00S H00S 0.9500 . ?
C00T H00T 0.9500 . ?
C00U H00U 0.9500 . ?

loop_
_geom_torsion_atom_site_label_1
_geom_torsion_atom_site_label_2
_geom_torsion_atom_site_label_3
_geom_torsion_atom_site_label_4
_geom_torsion
_geom_torsion_site_symmetry_1
_geom_torsion_site_symmetry_2
_geom_torsion_site_symmetry_3
_geom_torsion_site_symmetry_4
_geom_torsion_publ_flag
O001 C00B C00E C00F 179.91(10) . . . . ?
O001 C00B C00O C00M -179.44(10) . . . . ?
C003 C005 C00F C00E 178.50(9) . . . . ?
C003 C005 C00M C00O -178.07(10) . . . . ?
C003 C006 C007 C009 -0.73(16) . . . . ?
C003 C006 C007 C00I 176.15(10) . . . . ?
C003 C006 C00K C00Q -177.39(11) . . . . ?
C004 C00G C00L C00H 0.36(17) . . . . ?
C005 C003 C006 C007 178.14(9) . . . . ?
C005 C003 C006 C00K -3.18(16) . . . . ?
C005 C003 C00A C004 0.33(16) . . . . ?
C005 C003 C00A C008 -178.07(9) . . . . ?
C005 C00M C00O C00B -0.68(19) . . . . ?
C006 C003 C005 C00F 103.57(12) . . . . ?
C006 C003 C005 C00M -78.39(14) . . . . ?
C006 C003 C00A C004 179.55(9) . . . . ?
C006 C003 C00A C008 1.15(16) . . . . ?
C006 C007 C009 C008 2.43(16) . . . . ?
C006 C007 C009 C00C -177.90(9) . . . . ?
C006 C007 C00I C00S 2.22(17) . . . . ?
C006 C00K C00Q C00S 0.43(19) . . . . ?
C007 C006 C00K C00Q 1.32(17) . . . . ?
C007 C009 C00C C00J 52.42(17) . . . . ?
C007 C00I C00S C00Q -0.50(19) . . . . ?
C008 C009 C00C C00J -127.91(12) . . . . ?
C008 C00H C00L C00G -1.30(18) . . . . ?
C009 C007 C00I C00S 179.01(11) . . . . ?
C009 C008 C00A C003 0.56(16) . . . . ?
C009 C008 C00A C004 -177.88(9) . . . . ?
C009 C008 C00H C00L 179.03(10) . . . . ?
C009 C00C C00J C00D 176.92(10) . . . . ?
C00A C003 C005 C00F -77.21(13) . . . . ?
C00A C003 C005 C00M 100.82(13) . . . . ?
C00A C003 C006 C007 -1.07(16) . . . . ?
C00A C003 C006 C00K 177.61(10) . . . . ?
C00A C004 C00G C00L 0.85(17) . . . . ?
C00A C008 C009 C007 -2.35(16) . . . . ?
C00A C008 C009 C00C 177.97(9) . . . . ?
C00A C008 C00H C00L 1.01(17) . . . . ?
C00B C00E C00F C005 -0.20(16) . . . . ?
C00D C00N C00U N002 0.28(19) . . . . ?
C00D C00P C00T N002 0.29(19) . . . . ?
C00E C00B C00O C00M 0.90(18) . . . . ?
C00F C005 C00M C00O 0.02(17) . . . . ?
C00G C004 C00A C003 -179.52(10) . . . . ?
C00G C004 C00A C008 -1.10(16) . . . . ?
C00H C008 C009 C007 179.67(10) . . . . ?
C00H C008 C009 C00C -0.01(16) . . . . ?
C00H C008 C00A C003 178.62(10) . . . . ?
C00H C008 C00A C004 0.18(15) . . . . ?
C00I C007 C009 C008 -174.30(10) . . . . ?
C00I C007 C009 C00C 5.37(17) . . . . ?
C00J C00D C00N C00U 178.84(10) . . . . ?
C00J C00D C00P C00T -179.08(11) . . . . ?
C00K C006 C007 C009 -179.45(10) . . . . ?
C00K C006 C007 C00I -2.57(16) . . . . ?
C00K C00Q C00S C00I -0.88(19) . . . . ?
C00M C005 C00F C00E 0.42(16) . . . . ?
C00N C00D C00J C00C -172.12(11) . . . . ?
C00N C00D C00P C00T 0.40(17) . . . . ?
C00O C00B C00E C00F -0.46(16) . . . . ?
C00P C00D C00J C00C 7.34(18) . . . . ?
C00P C00D C00N C00U -0.66(17) . . . . ?
C00R O001 C00B C00E -8.23(16) . . . . ?
C00R O001 C00B C00O 172.13(10) . . . . ?
C00T N002 C00U C00N 0.39(18) . . . . ?
C00U N002 C00T C00P -0.68(19) . . . . ?
